data_1547674
loop_
_publ_author_name
'Zhao, Xu'
'Gan, Zhenjie'
'Hu, Chaopeng'
'Duan, Zheng'
'Mathey, Fran\,cois'

_publ_section_title
;
 Planar Polycyclic Oxaphosphoranes Incorporating a Benzophosphole Unit.
;
_journal_issue 21
_journal_name_full 'Organic letters'
_journal_page_first 5814
_journal_page_last 5817
_journal_paper_doi 10.1021/acs.orglett.7b02769
_journal_volume 19
_journal_year 2017
_chemical_formula_moiety 'C26 H16 Cl O2 P'
_chemical_formula_sum 'C26 H16 Cl O2 P'
_chemical_formula_weight 426.81
_space_group_crystal_system triclinic
_space_group_IT_number 2
_space_group_name_Hall '-P 1'
_space_group_name_H-M_alt 'P -1'
_symmetry_space_group_name_Hall '-P 1'
_symmetry_space_group_name_H-M 'P -1'
_atom_sites_solution_hydrogens geom
_atom_sites_solution_primary direct
_audit_creation_date 2016-09-08
_audit_creation_method
;
Olex2 1.2
(compiled 2016.08.25 svn.r3337 for OlexSys, GUI svn.r5221)
;
_cell_angle_alpha 106.106(5)
_cell_angle_beta 97.928(4)
_cell_angle_gamma 93.594(4)
_cell_formula_units_Z 2
_cell_length_a 8.2205(3)
_cell_length_b 11.1612(7)
_cell_length_c 11.4544(6)
_cell_measurement_reflns_used 2795
_cell_measurement_temperature 293(2)
_cell_measurement_theta_max 70.7360
_cell_measurement_theta_min 4.0550
_cell_volume 994.40(9)
_computing_cell_refinement
;
CrysAlisPro, Agilent Technologies,
Version 1.171.37.35 (release 13-08-2014 CrysAlis171 .NET)
(compiled Aug 13 2014,18:06:01)
;
_computing_data_collection
;
CrysAlisPro, Agilent Technologies,
Version 1.171.37.35 (release 13-08-2014 CrysAlis171 .NET)
(compiled Aug 13 2014,18:06:01)
;
_computing_data_reduction
;
CrysAlisPro, Agilent Technologies,
Version 1.171.37.35 (release 13-08-2014 CrysAlis171 .NET)
(compiled Aug 13 2014,18:06:01)
;
_computing_molecular_graphics 'Olex2 (Dolomanov et al., 2009)'
_computing_publication_material 'Olex2 (Dolomanov et al., 2009)'
_computing_structure_refinement 'ShelXL (Sheldrick, 2015)'
_computing_structure_solution 'ShelXS (Sheldrick, 2008)'
_diffrn_ambient_temperature 293(2)
_diffrn_detector 'CCD plate'
_diffrn_detector_area_resol_mean 16.2312
_diffrn_detector_type Eos
_diffrn_measured_fraction_theta_full 0.995
_diffrn_measured_fraction_theta_max 0.995
_diffrn_measurement_details
;
#__ type_ start__ end____ width___ exp.time_
  1 omega  -49.00   37.00   1.0000    1.2500
omega____ theta____ kappa____ phi______ frames
    -      -33.5000   37.0000 -180.0000 86

#__ type_ start__ end____ width___ exp.time_
  2 omega -102.00  -15.00   1.0000    1.2500
omega____ theta____ kappa____ phi______ frames
    -      -33.5000  -57.0000   90.0000 87

#__ type_ start__ end____ width___ exp.time_
  3 omega  -71.00   39.00   1.0000    1.2500
omega____ theta____ kappa____ phi______ frames
    -      -33.5000   19.0000  -90.0000 110

#__ type_ start__ end____ width___ exp.time_
  4 omega   27.00   99.00   1.0000    1.2500
omega____ theta____ kappa____ phi______ frames
    -       36.4734 -138.0000 -117.0000 72

#__ type_ start__ end____ width___ exp.time_
  5 omega    8.00  106.00   1.0000    1.2500
omega____ theta____ kappa____ phi______ frames
    -       36.4734   77.0000  -30.0000 98

#__ type_ start__ end____ width___ exp.time_
  6 omega   -1.00  109.00   1.0000    1.2500
omega____ theta____ kappa____ phi______ frames
    -       36.4734   19.0000  120.0000 110

#__ type_ start__ end____ width___ exp.time_
  7 omega   -4.00   27.00   1.0000    1.2500
omega____ theta____ kappa____ phi______ frames
    -       36.4734  -99.0000   90.0000 31

#__ type_ start__ end____ width___ exp.time_
  8 omega   23.00   52.00   1.0000    1.2500
omega____ theta____ kappa____ phi______ frames
    -       36.4734  -57.0000   30.0000 29

#__ type_ start__ end____ width___ exp.time_
  9 omega   59.00  106.00   1.0000    1.2500
omega____ theta____ kappa____ phi______ frames
    -       36.4734  178.0000    0.0000 47

#__ type_ start__ end____ width___ exp.time_
 10 omega   42.00   71.00   1.0000    1.2500
omega____ theta____ kappa____ phi______ frames
    -       36.4734  -99.0000   90.0000 29

#__ type_ start__ end____ width___ exp.time_
 11 omega   46.00   90.00   1.0000    1.2500
omega____ theta____ kappa____ phi______ frames
    -       36.4734   57.0000  -30.0000 44

#__ type_ start__ end____ width___ exp.time_
 12 omega   30.00   55.00   1.0000    1.2500
omega____ theta____ kappa____ phi______ frames
    -       36.4734  -57.0000 -180.0000 25

#__ type_ start__ end____ width___ exp.time_
 13 omega   69.00  109.00   1.0000    1.2500
omega____ theta____ kappa____ phi______ frames
    -       36.4734  178.0000   90.0000 40

#__ type_ start__ end____ width___ exp.time_
 14 omega  -26.00   10.00   1.0000    1.2500
omega____ theta____ kappa____ phi______ frames
    -       36.4734  -57.0000 -180.0000 36

#__ type_ start__ end____ width___ exp.time_
 15 omega  -32.00   17.00   1.0000    1.2500
omega____ theta____ kappa____ phi______ frames
    -       36.4734  -57.0000   30.0000 49

#__ type_ start__ end____ width___ exp.time_
 16 omega   45.00   71.00   1.0000    7.5000
omega____ theta____ kappa____ phi______ frames
    -      108.0000  -30.0000    0.0000 26

#__ type_ start__ end____ width___ exp.time_
 17 omega   40.00   99.00   1.0000    7.5000
omega____ theta____ kappa____ phi______ frames
    -      108.0000  -45.0000  120.0000 59

#__ type_ start__ end____ width___ exp.time_
 18 omega   58.00   85.00   1.0000    7.5000
omega____ theta____ kappa____ phi______ frames
    -      108.0000  -30.0000 -120.0000 27

#__ type_ start__ end____ width___ exp.time_
 19 omega   43.00  103.00   1.0000    7.5000
omega____ theta____ kappa____ phi______ frames
    -      108.0000  -94.0000   60.0000 60

#__ type_ start__ end____ width___ exp.time_
 20 omega   89.00  174.00   1.0000    7.5000
omega____ theta____ kappa____ phi______ frames
    -      108.0000   61.0000 -180.0000 85

#__ type_ start__ end____ width___ exp.time_
 21 omega  100.00  178.00   1.0000    7.5000
omega____ theta____ kappa____ phi______ frames
    -      108.0000   30.0000 -120.0000 78

#__ type_ start__ end____ width___ exp.time_
 22 omega   68.00  115.00   1.0000    7.5000
omega____ theta____ kappa____ phi______ frames
    -      108.0000 -111.0000 -120.0000 47

#__ type_ start__ end____ width___ exp.time_
 23 omega   37.00   66.00   1.0000    7.5000
omega____ theta____ kappa____ phi______ frames
    -      108.0000  -30.0000   60.0000 29

#__ type_ start__ end____ width___ exp.time_
 24 omega   82.00  109.00   1.0000    7.5000
omega____ theta____ kappa____ phi______ frames
    -      108.0000 -111.0000  -30.0000 27

#__ type_ start__ end____ width___ exp.time_
 25 omega   90.00  168.00   1.0000    7.5000
omega____ theta____ kappa____ phi______ frames
    -      108.0000   45.0000  -60.0000 78

#__ type_ start__ end____ width___ exp.time_
 26 omega   57.00   84.00   1.0000    7.5000
omega____ theta____ kappa____ phi______ frames
    -      108.0000  -30.0000  -60.0000 27

#__ type_ start__ end____ width___ exp.time_
 27 omega   40.00  119.00   1.0000    7.5000
omega____ theta____ kappa____ phi______ frames
    -      108.0000  -61.0000 -150.0000 79

#__ type_ start__ end____ width___ exp.time_
 28 omega   37.00   85.00   1.0000    7.5000
omega____ theta____ kappa____ phi______ frames
    -      108.0000  -30.0000 -180.0000 48

#__ type_ start__ end____ width___ exp.time_
 29 omega   41.00  102.00   1.0000    7.5000
omega____ theta____ kappa____ phi______ frames
    -      108.0000  -94.0000  150.0000 61

#__ type_ start__ end____ width___ exp.time_
 30 omega   54.00   85.00   1.0000    7.5000
omega____ theta____ kappa____ phi______ frames
    -      108.0000  -45.0000   30.0000 31

#__ type_ start__ end____ width___ exp.time_
 31 omega  103.00  178.00   1.0000    7.5000
omega____ theta____ kappa____ phi______ frames
    -      108.0000  111.0000  120.0000 75
;
_diffrn_measurement_device 'four-circle diffractometer'
_diffrn_measurement_device_type 'Xcalibur, Eos, Gemini'
_diffrn_measurement_method '\w scans'
_diffrn_orient_matrix_UB_11 0.0719254000
_diffrn_orient_matrix_UB_12 0.1276204000
_diffrn_orient_matrix_UB_13 -0.0084800000
_diffrn_orient_matrix_UB_21 0.0374459000
_diffrn_orient_matrix_UB_22 0.0489135000
_diffrn_orient_matrix_UB_23 0.1415967000
_diffrn_orient_matrix_UB_31 0.1721364000
_diffrn_orient_matrix_UB_32 -0.0469527000
_diffrn_orient_matrix_UB_33 -0.0019717000
_diffrn_radiation_monochromator graphite
_diffrn_radiation_probe x-ray
_diffrn_radiation_type CuK\a
_diffrn_radiation_wavelength 1.54184
_diffrn_reflns_av_R_equivalents 0.0395
_diffrn_reflns_av_unetI/netI 0.0405
_diffrn_reflns_Laue_measured_fraction_full 0.995
_diffrn_reflns_Laue_measured_fraction_max 0.995
_diffrn_reflns_limit_h_max 9
_diffrn_reflns_limit_h_min -6
_diffrn_reflns_limit_k_max 13
_diffrn_reflns_limit_k_min -13
_diffrn_reflns_limit_l_max 13
_diffrn_reflns_limit_l_min -13
_diffrn_reflns_number 7115
_diffrn_reflns_point_group_measured_fraction_full 0.995
_diffrn_reflns_point_group_measured_fraction_max 0.995
_diffrn_reflns_theta_full 67.061
_diffrn_reflns_theta_max 67.061
_diffrn_reflns_theta_min 4.071
_diffrn_source 'Enhance (Cu) X-ray Source'
_exptl_absorpt_coefficient_mu 2.630
_exptl_absorpt_correction_T_max 1.00000
_exptl_absorpt_correction_T_min 0.86367
_exptl_absorpt_correction_type multi-scan
_exptl_absorpt_process_details
;
CrysAlisPro, Agilent Technologies,
Version 1.171.37.35 (release 13-08-2014 CrysAlis171 .NET)
(compiled Aug 13 2014,18:06:01)
Empirical absorption correction using spherical harmonics,
 implemented in SCALE3 ABSPACK scaling algorithm.
;
_exptl_crystal_colour red
_exptl_crystal_colour_primary red
_exptl_crystal_density_diffrn 1.425
_exptl_crystal_description prism
_exptl_crystal_F_000 440
_exptl_crystal_size_max 0.2
_exptl_crystal_size_mid 0.14
_exptl_crystal_size_min 0.12
_refine_diff_density_max 0.297
_refine_diff_density_min -0.277
_refine_diff_density_rms 0.045
_refine_ls_extinction_method none
_refine_ls_goodness_of_fit_ref 1.034
_refine_ls_hydrogen_treatment constr
_refine_ls_matrix_type full
_refine_ls_number_parameters 271
_refine_ls_number_reflns 3535
_refine_ls_number_restraints 0
_refine_ls_restrained_S_all 1.034
_refine_ls_R_factor_all 0.0499
_refine_ls_R_factor_gt 0.0405
_refine_ls_shift/su_max 0.001
_refine_ls_shift/su_mean 0.000
_refine_ls_structure_factor_coef Fsqd
_refine_ls_weighting_details 'w=1/[\s^2^(Fo^2^)+(0.0562P)^2^+0.1599P] where P=(Fo^2^+2Fc^2^)/3'
_refine_ls_weighting_scheme calc
_refine_ls_wR_factor_gt 0.1043
_refine_ls_wR_factor_ref 0.1130
_reflns_Friedel_coverage 0.000
_reflns_number_gt 2968
_reflns_number_total 3535
_reflns_threshold_expression 'I > 2\s(I)'
_cod_data_source_file ol7b02769_si_003.cif
_cod_data_source_block 201609121
_cod_depositor_comments 'Adding full bibliography for 1547674--1547677.cif.'
_cod_original_cell_volume 994.41(9)
_cod_database_code 1547674
_chemical_oxdiff_formula C43H53O2N1P1
_shelx_space_group_comment
;
The symmetry employed for this shelxl refinement is uniquely defined
by the following loop, which should always be used as a source of
symmetry information in preference to the above space-group names.
They are only intended as comments.
;
_reflns_odcompleteness_completeness 99.55
_reflns_odcompleteness_iscentric 1
_reflns_odcompleteness_theta 66.97
_olex2_refinement_description
;
1. Fixed Uiso
 At 1.2 times of:
  All C(H) groups
2.a Aromatic/amide H refined with riding coordinates:
 C2(H2), C3(H3), C4(H4), C5(H5), C11(H11), C12(H12), C13(H13), C14(H14),
 C16(H16), C17(H17), C18(H18), C19(H19), C23(H23), C24(H24), C25(H25), C26(H26)
;
_shelx_shelxl_version_number 2014/7
_olex2_submission_special_instructions 'No special instructions were received'

loop_
_space_group_symop_operation_xyz
'x, y, z'
'-x, -y, -z'

loop_
_atom_site_label
_atom_site_type_symbol
_atom_site_fract_x
_atom_site_fract_y
_atom_site_fract_z
_atom_site_U_iso_or_equiv
_atom_site_adp_type
_atom_site_occupancy
_atom_site_site_symmetry_order
_atom_site_calc_flag
_atom_site_refinement_flags_posn
C1 C 0.0341(2) 0.8183(2) 0.8157(2) 0.0445(5) Uani 1 1 d .
C2 C -0.1002(3) 0.8795(2) 0.8528(2) 0.0552(6) Uani 1 1 d .
H2 H -0.1415 0.8709 0.9220 0.066 Uiso 1 1 calc R
C3 C -0.1717(3) 0.9534(2) 0.7852(3) 0.0640(7) Uani 1 1 d .
H3 H -0.2614 0.9952 0.8094 0.077 Uiso 1 1 calc R
C4 C -0.1109(3) 0.9658(2) 0.6816(3) 0.0643(7) Uani 1 1 d .
H4 H -0.1619 1.0141 0.6359 0.077 Uiso 1 1 calc R
C5 C 0.0245(3) 0.9072(2) 0.6453(2) 0.0530(5) Uani 1 1 d .
H5 H 0.0657 0.9173 0.5766 0.064 Uiso 1 1 calc R
C6 C 0.0991(3) 0.8327(2) 0.71291(19) 0.0422(5) Uani 1 1 d .
C7 C 0.2435(3) 0.76671(19) 0.69726(18) 0.0407(4) Uani 1 1 d .
C8 C 0.3566(3) 0.7549(2) 0.62214(19) 0.0445(5) Uani 1 1 d .
C9 C 0.4928(3) 0.6804(2) 0.64232(18) 0.0427(5) Uani 1 1 d .
C10 C 0.4775(3) 0.6324(2) 0.74074(19) 0.0446(5) Uani 1 1 d .
C11 C 0.5948(3) 0.5610(2) 0.7757(2) 0.0552(6) Uani 1 1 d .
H11 H 0.5852 0.5289 0.8415 0.066 Uiso 1 1 calc R
C12 C 0.7273(3) 0.5367(3) 0.7127(2) 0.0582(6) Uani 1 1 d .
H12 H 0.8062 0.4879 0.7359 0.070 Uiso 1 1 calc R
C13 C 0.7416(3) 0.5850(2) 0.6160(2) 0.0560(6) Uani 1 1 d .
H13 H 0.8315 0.5692 0.5749 0.067 Uiso 1 1 calc R
C14 C 0.6248(3) 0.6568(2) 0.5787(2) 0.0513(5) Uani 1 1 d .
H14 H 0.6346 0.6884 0.5126 0.062 Uiso 1 1 calc R
C15 C 0.4038(2) 0.74838(19) 0.96844(19) 0.0397(4) Uani 1 1 d .
C16 C 0.5280(3) 0.8472(2) 1.0004(2) 0.0535(6) Uani 1 1 d .
H16 H 0.5611 0.8795 0.9397 0.064 Uiso 1 1 calc R
C17 C 0.6029(3) 0.8980(2) 1.1213(3) 0.0676(7) Uani 1 1 d .
H17 H 0.6853 0.9649 1.1421 0.081 Uiso 1 1 calc R
C18 C 0.5554(3) 0.8495(3) 1.2108(3) 0.0670(7) Uani 1 1 d .
H18 H 0.6047 0.8848 1.2925 0.080 Uiso 1 1 calc R
C19 C 0.4358(3) 0.7494(2) 1.1810(2) 0.0554(6) Uani 1 1 d .
H19 H 0.4052 0.7163 1.2419 0.066 Uiso 1 1 calc R
C20 C 0.3611(3) 0.6983(2) 1.05932(19) 0.0418(4) Uani 1 1 d .
C21 C 0.2098(2) 0.5303(2) 0.81379(19) 0.0422(5) Uani 1 1 d .
C22 C 0.1969(2) 0.5086(2) 0.9256(2) 0.0430(5) Uani 1 1 d .
C23 C 0.1289(3) 0.3934(2) 0.9307(3) 0.0566(6) Uani 1 1 d .
H23 H 0.1205 0.3802 1.0065 0.068 Uiso 1 1 calc R
C24 C 0.0741(3) 0.2994(3) 0.8240(3) 0.0694(8) Uani 1 1 d .
H24 H 0.0263 0.2229 0.8273 0.083 Uiso 1 1 calc R
C25 C 0.0896(3) 0.3176(3) 0.7119(3) 0.0732(8) Uani 1 1 d .
H25 H 0.0543 0.2531 0.6397 0.088 Uiso 1 1 calc R
C26 C 0.1576(3) 0.4324(3) 0.7069(2) 0.0603(6) Uani 1 1 d .
H26 H 0.1686 0.4441 0.6310 0.072 Uiso 1 1 calc R
Cl1 Cl 0.35425(9) 0.82655(7) 0.50631(6) 0.0715(2) Uani 1 1 d .
O1 O 0.10753(19) 0.74462(17) 0.87551(15) 0.0548(4) Uani 1 1 d .
O2 O 0.24547(19) 0.59641(15) 1.03907(13) 0.0490(4) Uani 1 1 d .
P1 P 0.29480(6) 0.68265(5) 0.81382(5) 0.04047(16) Uani 1 1 d .

loop_
_atom_site_aniso_label
_atom_site_aniso_U_11
_atom_site_aniso_U_22
_atom_site_aniso_U_33
_atom_site_aniso_U_23
_atom_site_aniso_U_13
_atom_site_aniso_U_12
C1 0.0363(10) 0.0459(11) 0.0507(12) 0.0147(9) 0.0022(9) 0.0085(9)
C2 0.0427(12) 0.0594(14) 0.0678(15) 0.0216(12) 0.0141(10) 0.0136(10)
C3 0.0484(13) 0.0581(15) 0.091(2) 0.0270(14) 0.0121(13) 0.0231(11)
C4 0.0572(15) 0.0575(15) 0.0849(19) 0.0352(14) -0.0015(13) 0.0177(12)
C5 0.0541(13) 0.0508(13) 0.0557(13) 0.0227(11) -0.0017(10) 0.0069(10)
C6 0.0398(10) 0.0422(11) 0.0434(11) 0.0138(9) -0.0007(8) 0.0056(8)
C7 0.0438(11) 0.0450(11) 0.0349(10) 0.0158(8) 0.0023(8) 0.0066(9)
C8 0.0515(12) 0.0500(12) 0.0344(10) 0.0165(9) 0.0066(8) 0.0054(9)
C9 0.0432(11) 0.0488(11) 0.0359(10) 0.0114(8) 0.0083(8) 0.0028(9)
C10 0.0418(11) 0.0561(13) 0.0412(11) 0.0186(9) 0.0118(8) 0.0121(9)
C11 0.0512(13) 0.0696(16) 0.0582(14) 0.0314(12) 0.0199(11) 0.0223(11)
C12 0.0480(13) 0.0722(16) 0.0598(14) 0.0215(12) 0.0149(11) 0.0228(12)
C13 0.0455(12) 0.0734(16) 0.0495(13) 0.0117(11) 0.0193(10) 0.0120(11)
C14 0.0509(12) 0.0632(14) 0.0419(11) 0.0149(10) 0.0158(9) 0.0046(10)
C15 0.0377(10) 0.0399(10) 0.0435(11) 0.0135(8) 0.0080(8) 0.0097(8)
C16 0.0485(12) 0.0436(12) 0.0699(15) 0.0159(11) 0.0155(11) 0.0058(10)
C17 0.0535(14) 0.0468(14) 0.087(2) -0.0007(13) 0.0034(13) -0.0019(11)
C18 0.0645(16) 0.0610(16) 0.0568(15) -0.0061(12) -0.0066(12) 0.0090(13)
C19 0.0622(14) 0.0592(14) 0.0415(11) 0.0097(10) 0.0051(10) 0.0111(11)
C20 0.0421(10) 0.0445(11) 0.0389(10) 0.0107(8) 0.0085(8) 0.0082(9)
C21 0.0325(9) 0.0491(12) 0.0450(11) 0.0127(9) 0.0067(8) 0.0072(8)
C22 0.0366(10) 0.0447(11) 0.0483(11) 0.0135(9) 0.0090(8) 0.0047(8)
C23 0.0484(13) 0.0508(13) 0.0756(16) 0.0242(12) 0.0159(11) 0.0028(10)
C24 0.0542(15) 0.0498(14) 0.098(2) 0.0101(14) 0.0187(14) -0.0036(11)
C25 0.0556(15) 0.0606(16) 0.081(2) -0.0114(14) 0.0040(13) -0.0014(12)
C26 0.0483(13) 0.0767(17) 0.0473(13) 0.0039(12) 0.0073(10) 0.0077(12)
Cl1 0.0867(5) 0.0947(5) 0.0559(4) 0.0478(4) 0.0258(3) 0.0293(4)
O1 0.0474(8) 0.0781(11) 0.0565(9) 0.0375(8) 0.0209(7) 0.0292(8)
O2 0.0560(9) 0.0530(9) 0.0399(8) 0.0170(7) 0.0107(7) -0.0038(7)
P1 0.0381(3) 0.0513(3) 0.0394(3) 0.0215(2) 0.0104(2) 0.0124(2)

loop_
_atom_type_symbol
_atom_type_description
_atom_type_scat_dispersion_real
_atom_type_scat_dispersion_imag
_atom_type_scat_source
C C 0.0181 0.0091 'International Tables Vol C Tables 4.2.6.8 and 6.1.1.4'
H H 0.0000 0.0000 'International Tables Vol C Tables 4.2.6.8 and 6.1.1.4'
Cl Cl 0.3639 0.7018 'International Tables Vol C Tables 4.2.6.8 and 6.1.1.4'
O O 0.0492 0.0322 'International Tables Vol C Tables 4.2.6.8 and 6.1.1.4'
P P 0.2955 0.4335 'International Tables Vol C Tables 4.2.6.8 and 6.1.1.4'

loop_
_geom_angle_atom_site_label_1
_geom_angle_atom_site_label_2
_geom_angle_atom_site_label_3
_geom_angle
C2 C1 C6 120.9(2)
O1 C1 C2 122.1(2)
O1 C1 C6 116.94(19)
C1 C2 H2 120.5
C3 C2 C1 119.0(2)
C3 C2 H2 120.5
C2 C3 H3 119.7
C2 C3 C4 120.6(2)
C4 C3 H3 119.7
C3 C4 H4 119.6
C5 C4 C3 120.9(2)
C5 C4 H4 119.6
C4 C5 H5 120.3
C4 C5 C6 119.4(2)
C6 C5 H5 120.3
C1 C6 C7 110.70(18)
C5 C6 C1 119.3(2)
C5 C6 C7 130.0(2)
C6 C7 P1 113.36(15)
C8 C7 C6 136.0(2)
C8 C7 P1 110.57(16)
C7 C8 C9 118.00(19)
C7 C8 Cl1 123.63(18)
C9 C8 Cl1 118.34(16)
C10 C9 C8 110.66(18)
C14 C9 C8 128.5(2)
C14 C9 C10 120.8(2)
C9 C10 P1 112.29(16)
C11 C10 C9 119.7(2)
C11 C10 P1 127.95(17)
C10 C11 H11 120.0
C10 C11 C12 120.0(2)
C12 C11 H11 120.0
C11 C12 H12 120.1
C13 C12 C11 119.8(2)
C13 C12 H12 120.1
C12 C13 H13 119.4
C12 C13 C14 121.3(2)
C14 C13 H13 119.4
C9 C14 H14 120.8
C13 C14 C9 118.3(2)
C13 C14 H14 120.8
C16 C15 P1 122.80(18)
C20 C15 C16 118.8(2)
C20 C15 P1 118.43(16)
C15 C16 H16 119.7
C17 C16 C15 120.6(2)
C17 C16 H16 119.7
C16 C17 H17 120.1
C18 C17 C16 119.8(2)
C18 C17 H17 120.1
C17 C18 H18 119.6
C19 C18 C17 120.7(2)
C19 C18 H18 119.6
C18 C19 H19 120.3
C18 C19 C20 119.4(2)
C20 C19 H19 120.3
C15 C20 C19 120.7(2)
O2 C20 C15 124.64(18)
O2 C20 C19 114.7(2)
C22 C21 C26 118.2(2)
C22 C21 P1 118.58(16)
C26 C21 P1 123.21(19)
C21 C22 C23 120.9(2)
O2 C22 C21 124.58(19)
O2 C22 C23 114.5(2)
C22 C23 H23 120.1
C24 C23 C22 119.8(3)
C24 C23 H23 120.1
C23 C24 H24 119.9
C23 C24 C25 120.3(3)
C25 C24 H24 119.9
C24 C25 H25 120.1
C24 C25 C26 119.9(3)
C26 C25 H25 120.1
C21 C26 H26 119.6
C25 C26 C21 120.9(3)
C25 C26 H26 119.6
C1 O1 P1 113.73(14)
C20 O2 C22 123.45(16)
C7 P1 C10 88.45(9)
C7 P1 O1 85.16(8)
C10 P1 O1 173.56(8)
C15 P1 C7 127.08(10)
C15 P1 C10 96.92(9)
C15 P1 O1 86.31(8)
C21 P1 C7 128.29(10)
C21 P1 C10 97.49(10)
C21 P1 C15 103.23(10)
C21 P1 O1 87.15(9)

loop_
_geom_bond_atom_site_label_1
_geom_bond_atom_site_label_2
_geom_bond_distance
C1 C2 1.389(3)
C1 C6 1.402(3)
C1 O1 1.331(3)
C2 H2 0.9300
C2 C3 1.385(4)
C3 H3 0.9300
C3 C4 1.387(4)
C4 H4 0.9300
C4 C5 1.380(4)
C5 H5 0.9300
C5 C6 1.400(3)
C6 C7 1.442(3)
C7 C8 1.340(3)
C7 P1 1.852(2)
C8 C9 1.467(3)
C8 Cl1 1.727(2)
C9 C10 1.393(3)
C9 C14 1.387(3)
C10 C11 1.375(3)
C10 P1 1.861(2)
C11 H11 0.9300
C11 C12 1.388(3)
C12 H12 0.9300
C12 C13 1.375(4)
C13 H13 0.9300
C13 C14 1.386(3)
C14 H14 0.9300
C15 C16 1.388(3)
C15 C20 1.385(3)
C15 P1 1.799(2)
C16 H16 0.9300
C16 C17 1.380(4)
C17 H17 0.9300
C17 C18 1.375(4)
C18 H18 0.9300
C18 C19 1.374(4)
C19 H19 0.9300
C19 C20 1.387(3)
C20 O2 1.381(3)
C21 C22 1.384(3)
C21 C26 1.390(3)
C21 P1 1.798(2)
C22 C23 1.389(3)
C22 O2 1.382(3)
C23 H23 0.9300
C23 C24 1.370(4)
C24 H24 0.9300
C24 C25 1.376(5)
C25 H25 0.9300
C25 C26 1.384(4)
C26 H26 0.9300
O1 P1 1.8736(15)

loop_
_geom_torsion_atom_site_label_1
_geom_torsion_atom_site_label_2
_geom_torsion_atom_site_label_3
_geom_torsion_atom_site_label_4
_geom_torsion
C1 C2 C3 C4 0.4(4)
C1 C6 C7 C8 -175.1(2)
C1 C6 C7 P1 1.1(2)
C1 O1 P1 C7 -2.44(16)
C1 O1 P1 C15 125.28(17)
C1 O1 P1 C21 -131.26(17)
C2 C1 C6 C5 -1.6(3)
C2 C1 C6 C7 176.5(2)
C2 C1 O1 P1 -175.84(18)
C2 C3 C4 C5 -1.6(4)
C3 C4 C5 C6 1.2(4)
C4 C5 C6 C1 0.4(3)
C4 C5 C6 C7 -177.2(2)
C5 C6 C7 C8 2.7(4)
C5 C6 C7 P1 178.89(19)
C6 C1 C2 C3 1.2(4)
C6 C1 O1 P1 3.8(3)
C6 C7 C8 C9 177.1(2)
C6 C7 C8 Cl1 -0.8(4)
C6 C7 P1 C10 -178.51(16)
C6 C7 P1 C15 -81.01(19)
C6 C7 P1 C21 83.17(18)
C6 C7 P1 O1 0.66(16)
C7 C8 C9 C10 0.5(3)
C7 C8 C9 C14 -178.8(2)
C8 C7 P1 C10 -1.33(17)
C8 C7 P1 C15 96.17(18)
C8 C7 P1 C21 -99.66(18)
C8 C7 P1 O1 177.84(17)
C8 C9 C10 C11 -179.1(2)
C8 C9 C10 P1 -1.5(2)
C8 C9 C14 C13 178.7(2)
C9 C10 C11 C12 -0.2(4)
C9 C10 P1 C7 1.63(17)
C9 C10 P1 C15 -125.54(17)
C9 C10 P1 C21 130.07(17)
C10 C9 C14 C13 -0.4(4)
C10 C11 C12 C13 0.5(4)
C11 C10 P1 C7 179.0(2)
C11 C10 P1 C15 51.8(2)
C11 C10 P1 C21 -52.5(2)
C11 C12 C13 C14 -0.8(4)
C12 C13 C14 C9 0.7(4)
C14 C9 C10 C11 0.2(4)
C14 C9 C10 P1 177.79(18)
C15 C16 C17 C18 0.7(4)
C15 C20 O2 C22 21.3(3)
C16 C15 C20 C19 2.9(3)
C16 C15 C20 O2 -176.84(19)
C16 C15 P1 C7 -32.9(2)
C16 C15 P1 C10 60.39(19)
C16 C15 P1 C21 159.79(17)
C16 C15 P1 O1 -114.01(18)
C16 C17 C18 C19 1.1(4)
C17 C18 C19 C20 -0.9(4)
C18 C19 C20 C15 -1.1(3)
C18 C19 C20 O2 178.6(2)
C19 C20 O2 C22 -158.4(2)
C20 C15 C16 C17 -2.6(3)
C20 C15 P1 C7 146.82(16)
C20 C15 P1 C10 -119.88(17)
C20 C15 P1 C21 -20.48(18)
C20 C15 P1 O1 65.72(16)
C21 C22 C23 C24 0.3(4)
C21 C22 O2 C20 -23.2(3)
C22 C21 C26 C25 2.1(4)
C22 C21 P1 C7 -148.12(16)
C22 C21 P1 C10 117.92(17)
C22 C21 P1 C15 18.96(18)
C22 C21 P1 O1 -66.58(17)
C22 C23 C24 C25 1.4(4)
C23 C22 O2 C20 158.0(2)
C23 C24 C25 C26 -1.3(4)
C24 C25 C26 C21 -0.5(4)
C26 C21 C22 C23 -2.0(3)
C26 C21 C22 O2 179.22(19)
C26 C21 P1 C7 32.5(2)
C26 C21 P1 C10 -61.4(2)
C26 C21 P1 C15 -160.37(18)
C26 C21 P1 O1 114.09(19)
Cl1 C8 C9 C10 178.46(16)
Cl1 C8 C9 C14 -0.8(3)
O1 C1 C2 C3 -179.2(2)
O1 C1 C6 C5 178.8(2)
O1 C1 C6 C7 -3.2(3)
O2 C22 C23 C24 179.1(2)
P1 C7 C8 C9 0.8(3)
P1 C7 C8 Cl1 -177.08(13)
P1 C10 C11 C12 -177.4(2)
P1 C15 C16 C17 177.10(18)
P1 C15 C20 C19 -176.89(17)
P1 C15 C20 O2 3.4(3)
P1 C21 C22 C23 178.61(17)
P1 C21 C22 O2 -0.1(3)
P1 C21 C26 C25 -178.5(2)
